data_7244576
loop_
_publ_author_name
'Gayathri, Parthasarathy'
'Ravi, Sasikala'
'Karthikeyan, Subramanian'
'Pannippara, Mehboobali'
'Al-Sehemi, Abdullah G.'
'Moon, Dohyun'
'Anthony, Savarimuthu Philip'

_publ_section_title
;
 Pyridine Nitrogen Position Controlled Molecular Packing and
 Stimuli-responsive Solid-State Fluorescence Switching: Supramolecular
 Complexation Facilitated Turn-on Fluorescence
;
_journal_name_full CrystEngComm
_journal_paper_doi 10.1039/D1CE01688A
_journal_year 2022
_chemical_formula_moiety 'C22 H14 N2'
_chemical_formula_sum 'C22 H14 N2'
_chemical_formula_weight 306.35
_space_group_crystal_system monoclinic
_space_group_IT_number 14
_space_group_name_Hall '-P 2ybc'
_space_group_name_H-M_alt 'P 1 21/c 1'
_atom_sites_solution_hydrogens geom
_audit_creation_method SHELXL-2018/3
_audit_update_record
;
2021-12-15 deposited with the CCDC.	2022-03-08 downloaded from the CCDC.
;
_cell_angle_alpha 90
_cell_angle_beta 112.03(3)
_cell_angle_gamma 90
_cell_formula_units_Z 4
_cell_length_a 10.306(2)
_cell_length_b 18.839(4)
_cell_length_c 8.9120(18)
_cell_measurement_reflns_used 50459
_cell_measurement_temperature 220(2)
_cell_measurement_theta_max 33.548
_cell_measurement_theta_min 0.361
_cell_volume 1604.0(7)
_computing_cell_refinement '<i>HKL3000sm</i>(Otwinowski & Minor, 1997)'
_computing_data_collection '<i>PAL BL2D-SMDC Program</i>(Shin et.al, 2016)'
_computing_data_reduction '<i>HKL3000sm</i>(Otwinowski & Minor, 1997)'
_computing_molecular_graphics '<i>DIAMOND 4</i>(Putx&Brandenburg, 2014)'
_computing_publication_material '<i>publCIF</i>(Westrip, 2010)'
_computing_structure_refinement '<i>SHELXL-2018</i>(Sheldrick, 2018)'
_computing_structure_solution '<i>SHELXT-2018</i>(Sheldrick, 2018)'
_diffrn_ambient_temperature 220(2)
_diffrn_measured_fraction_theta_full 0.991
_diffrn_measured_fraction_theta_max 0.986
_diffrn_measurement_device_type 'Rayonix MX225HS CCD area detector'
_diffrn_measurement_method 'omega scan'
_diffrn_radiation_type synchrotron
_diffrn_radiation_wavelength 0.630
_diffrn_reflns_av_R_equivalents 0.0380
_diffrn_reflns_av_unetI/netI 0.0284
_diffrn_reflns_Laue_measured_fraction_full 0.991
_diffrn_reflns_Laue_measured_fraction_max 0.986
_diffrn_reflns_limit_h_max 13
_diffrn_reflns_limit_h_min -13
_diffrn_reflns_limit_k_max 24
_diffrn_reflns_limit_k_min -24
_diffrn_reflns_limit_l_max 11
_diffrn_reflns_limit_l_min -11
_diffrn_reflns_number 14892
_diffrn_reflns_point_group_measured_fraction_full 0.991
_diffrn_reflns_point_group_measured_fraction_max 0.986
_diffrn_reflns_theta_full 22.210
_diffrn_reflns_theta_max 24.999
_diffrn_reflns_theta_min 1.890
_diffrn_source 'PLSII 2D bending magnet'
_exptl_absorpt_coefficient_mu 0.059
_exptl_absorpt_correction_T_max 1.000
_exptl_absorpt_correction_T_min 0.903
_exptl_absorpt_correction_type empirical
_exptl_absorpt_process_details '<i>HKL3000sm Scalepack</i>(Otwinowski et.al,2003)'
_exptl_crystal_colour yellow
_exptl_crystal_density_diffrn 1.269
_exptl_crystal_description block
_exptl_crystal_F_000 640
_exptl_crystal_size_max 0.094
_exptl_crystal_size_mid 0.087
_exptl_crystal_size_min 0.069
_refine_diff_density_max 0.320
_refine_diff_density_min -0.258
_refine_diff_density_rms 0.044
_refine_ls_extinction_method none
_refine_ls_goodness_of_fit_ref 1.103
_refine_ls_hydrogen_treatment constr
_refine_ls_matrix_type full
_refine_ls_number_parameters 217
_refine_ls_number_reflns 3987
_refine_ls_number_restraints 0
_refine_ls_restrained_S_all 1.103
_refine_ls_R_factor_all 0.0537
_refine_ls_R_factor_gt 0.0488
_refine_ls_shift/su_max 0.000
_refine_ls_shift/su_mean 0.000
_refine_ls_structure_factor_coef Fsqd
_refine_ls_weighting_details 'w=1/[\s^2^(Fo^2^)+(0.0833P)^2^+0.2360P] where P=(Fo^2^+2Fc^2^)/3'
_refine_ls_weighting_scheme calc
_refine_ls_wR_factor_gt 0.1437
_refine_ls_wR_factor_ref 0.1473
_reflns_Friedel_coverage 0.000
_reflns_number_gt 3472
_reflns_number_total 3987
_reflns_threshold_expression 'I > 2\s(I)'
_cod_data_source_file d1ce01688a2.cif
_cod_data_source_block SPA669
_cod_original_cell_volume 1603.9(6)
_cod_original_sg_symbol_H-M 'P 21/c'
_cod_database_code 7244576
_shelx_shelxl_version_number 2018/3
_shelx_space_group_comment
;
The symmetry employed for this shelxl refinement is uniquely defined
by the following loop, which should always be used as a source of
symmetry information in preference to the above space-group names.
They are only intended as comments.
;
_shelx_estimated_absorpt_t_min 0.994
_shelx_estimated_absorpt_t_max 0.996

loop_
_space_group_symop_operation_xyz
'x, y, z'
'-x, y+1/2, -z+1/2'
'-x, -y, -z'
'x, -y-1/2, z-1/2'

loop_
_atom_site_label
_atom_site_type_symbol
_atom_site_fract_x
_atom_site_fract_y
_atom_site_fract_z
_atom_site_U_iso_or_equiv
_atom_site_adp_type
_atom_site_occupancy
_atom_site_site_symmetry_order
_atom_site_calc_flag
_atom_site_refinement_flags_posn
_atom_site_refinement_flags_adp
_atom_site_refinement_flags_occupancy
_atom_site_disorder_assembly
_atom_site_disorder_group
N1 N 0.57431(12) 0.24002(6) 0.93421(15) 0.0419(3) Uani 1 1 d . . . . .
N2 N 0.90449(12) 0.32985(6) 0.71078(17) 0.0458(3) Uani 1 1 d . . . . .
C1 C 0.64716(12) 0.28201(6) 0.87288(16) 0.0344(3) Uani 1 1 d . . . . .
H1 H 0.740936 0.270116 0.893870 0.041 Uiso 1 1 calc R U . . .
C2 C 0.44168(13) 0.25719(8) 0.90228(17) 0.0409(3) Uani 1 1 d . . . . .
H2 H 0.389194 0.228387 0.944703 0.049 Uiso 1 1 calc R U . . .
C3 C 0.37714(13) 0.31505(8) 0.81019(19) 0.0460(4) Uani 1 1 d . . . . .
H3 H 0.282709 0.325113 0.789866 0.055 Uiso 1 1 calc R U . . .
C4 C 0.45346(13) 0.35808(7) 0.74816(17) 0.0396(3) Uani 1 1 d . . . . .
H4 H 0.411389 0.397839 0.684865 0.048 Uiso 1 1 calc R U . . .
C5 C 0.59238(11) 0.34219(6) 0.77995(12) 0.0257(2) Uani 1 1 d . . . . .
C6 C 0.67826(10) 0.38697(6) 0.71564(12) 0.0253(2) Uani 1 1 d . . . . .
C7 C 0.80355(11) 0.35484(6) 0.71011(14) 0.0307(3) Uani 1 1 d . . . . .
C8 C 0.64870(11) 0.45475(6) 0.66811(13) 0.0287(2) Uani 1 1 d . . . . .
H8 H 0.569408 0.474944 0.679285 0.034 Uiso 1 1 calc R U . . .
C9 C 0.72958(11) 0.50045(6) 0.59981(13) 0.0263(2) Uani 1 1 d . . . . .
C10 C 0.74590(11) 0.48239(6) 0.45375(13) 0.0270(2) Uani 1 1 d . . . . .
C11 C 0.67892(13) 0.42238(7) 0.35788(15) 0.0363(3) Uani 1 1 d . . . . .
H11 H 0.622792 0.392527 0.392884 0.044 Uiso 1 1 calc R U . . .
C12 C 0.69550(17) 0.40793(8) 0.21612(16) 0.0463(3) Uani 1 1 d . . . . .
H12 H 0.649995 0.368411 0.154330 0.056 Uiso 1 1 calc R U . . .
C13 C 0.78037(16) 0.45163(8) 0.16051(16) 0.0456(3) Uani 1 1 d . . . . .
H13 H 0.791895 0.440432 0.063467 0.055 Uiso 1 1 calc R U . . .
C14 C 0.84475(13) 0.50933(7) 0.24667(15) 0.0364(3) Uani 1 1 d . . . . .
H14 H 0.900813 0.537888 0.208800 0.044 Uiso 1 1 calc R U . . .
C15 C 0.82873(11) 0.52751(6) 0.39457(13) 0.0278(2) Uani 1 1 d . . . . .
C16 C 0.89086(11) 0.58809(6) 0.48070(14) 0.0295(2) Uani 1 1 d . . . . .
H16 H 0.947835 0.616249 0.443360 0.035 Uiso 1 1 calc R U . . .
C17 C 0.87083(11) 0.60811(6) 0.62096(14) 0.0287(2) Uani 1 1 d . . . . .
C18 C 0.93392(13) 0.67077(7) 0.70795(16) 0.0366(3) Uani 1 1 d . . . . .
H18 H 0.988686 0.699694 0.668936 0.044 Uiso 1 1 calc R U . . .
C19 C 0.91601(15) 0.68915(8) 0.84587(18) 0.0444(3) Uani 1 1 d . . . . .
H19 H 0.958186 0.730584 0.901736 0.053 Uiso 1 1 calc R U . . .
C20 C 0.83366(17) 0.64594(8) 0.90611(17) 0.0465(3) Uani 1 1 d . . . . .
H20 H 0.821501 0.659213 1.001672 0.056 Uiso 1 1 calc R U . . .
C21 C 0.77207(14) 0.58566(7) 0.82780(16) 0.0379(3) Uani 1 1 d . . . . .
H21 H 0.718168 0.557820 0.870164 0.046 Uiso 1 1 calc R U . . .
C22 C 0.78804(11) 0.56397(6) 0.68200(13) 0.0280(2) Uani 1 1 d . . . . .

loop_
_atom_site_aniso_label
_atom_site_aniso_U_11
_atom_site_aniso_U_22
_atom_site_aniso_U_33
_atom_site_aniso_U_23
_atom_site_aniso_U_13
_atom_site_aniso_U_12
N1 0.0404(6) 0.0421(6) 0.0507(7) 0.0159(5) 0.0258(5) 0.0052(4)
N2 0.0348(5) 0.0509(7) 0.0614(8) 0.0159(5) 0.0292(5) 0.0097(5)
C1 0.0302(5) 0.0385(6) 0.0401(6) 0.0088(5) 0.0196(5) 0.0050(4)
C2 0.0361(6) 0.0501(7) 0.0435(7) 0.0132(6) 0.0232(5) -0.0018(5)
C3 0.0280(6) 0.0620(8) 0.0553(8) 0.0211(7) 0.0242(6) 0.0067(5)
C4 0.0290(6) 0.0475(7) 0.0468(7) 0.0189(6) 0.0193(5) 0.0075(5)
C5 0.0242(5) 0.0339(5) 0.0220(5) 0.0010(4) 0.0121(4) -0.0003(4)
C6 0.0214(5) 0.0348(5) 0.0222(5) 0.0014(4) 0.0112(4) -0.0002(4)
C7 0.0265(5) 0.0364(6) 0.0331(6) 0.0072(4) 0.0156(4) 0.0007(4)
C8 0.0257(5) 0.0360(6) 0.0286(5) 0.0020(4) 0.0150(4) 0.0015(4)
C9 0.0232(5) 0.0323(5) 0.0255(5) 0.0050(4) 0.0115(4) 0.0023(4)
C10 0.0245(5) 0.0334(5) 0.0236(5) 0.0041(4) 0.0096(4) 0.0028(4)
C11 0.0423(6) 0.0391(6) 0.0279(6) 0.0005(5) 0.0135(5) -0.0046(5)
C12 0.0624(9) 0.0469(7) 0.0289(6) -0.0055(5) 0.0163(6) -0.0055(6)
C13 0.0596(8) 0.0567(8) 0.0254(6) 0.0000(5) 0.0215(6) 0.0042(6)
C14 0.0379(6) 0.0485(7) 0.0284(6) 0.0066(5) 0.0189(5) 0.0054(5)
C15 0.0238(5) 0.0381(6) 0.0237(5) 0.0058(4) 0.0114(4) 0.0055(4)
C16 0.0228(5) 0.0386(6) 0.0300(6) 0.0071(4) 0.0134(4) 0.0013(4)
C17 0.0243(5) 0.0349(6) 0.0276(5) 0.0039(4) 0.0106(4) 0.0000(4)
C18 0.0349(6) 0.0385(6) 0.0369(6) 0.0007(5) 0.0142(5) -0.0064(5)
C19 0.0500(8) 0.0426(7) 0.0403(7) -0.0079(5) 0.0167(6) -0.0086(5)
C20 0.0605(9) 0.0505(8) 0.0351(7) -0.0085(6) 0.0255(6) -0.0051(6)
C21 0.0466(7) 0.0423(6) 0.0329(6) 0.0002(5) 0.0240(5) -0.0037(5)
C22 0.0264(5) 0.0338(5) 0.0255(5) 0.0039(4) 0.0119(4) 0.0014(4)

loop_
_atom_type_symbol
_atom_type_description
_atom_type_scat_dispersion_real
_atom_type_scat_dispersion_imag
_atom_type_scat_source
C C 0.0021 0.0012 'International Tables Vol C Tables 4.2.6.8 and 6.1.1.4'
H H 0.0000 0.0000 'International Tables Vol C Tables 4.2.6.8 and 6.1.1.4'
N N 0.0044 0.0025 'International Tables Vol C Tables 4.2.6.8 and 6.1.1.4'

loop_
_geom_angle_atom_site_label_1
_geom_angle_atom_site_label_2
_geom_angle_atom_site_label_3
_geom_angle
_geom_angle_site_symmetry_1
_geom_angle_site_symmetry_3
_geom_angle_publ_flag
C2 N1 C1 117.26(11) . . ?
N1 C1 C5 123.99(11) . . ?
N1 C1 H1 118.0 . . ?
C5 C1 H1 118.0 . . ?
N1 C2 C3 123.32(11) . . ?
N1 C2 H2 118.3 . . ?
C3 C2 H2 118.3 . . ?
C2 C3 C4 118.88(11) . . ?
C2 C3 H3 120.6 . . ?
C4 C3 H3 120.6 . . ?
C3 C4 C5 119.46(11) . . ?
C3 C4 H4 120.3 . . ?
C5 C4 H4 120.3 . . ?
C4 C5 C1 117.08(10) . . ?
C4 C5 C6 121.26(10) . . ?
C1 C5 C6 121.66(9) . . ?
C8 C6 C7 119.18(9) . . ?
C8 C6 C5 124.34(9) . . ?
C7 C6 C5 116.45(9) . . ?
N2 C7 C6 177.87(14) . . ?
C6 C8 C9 125.93(10) . . ?
C6 C8 H8 117.0 . . ?
C9 C8 H8 117.0 . . ?
C22 C9 C10 120.35(10) . . ?
C22 C9 C8 118.41(10) . . ?
C10 C9 C8 121.22(10) . . ?
C9 C10 C11 122.87(10) . . ?
C9 C10 C15 119.14(10) . . ?
C11 C10 C15 117.94(10) . . ?
C12 C11 C10 120.75(12) . . ?
C12 C11 H11 119.6 . . ?
C10 C11 H11 119.6 . . ?
C11 C12 C13 121.02(13) . . ?
C11 C12 H12 119.5 . . ?
C13 C12 H12 119.5 . . ?
C14 C13 C12 120.22(12) . . ?
C14 C13 H13 119.9 . . ?
C12 C13 H13 119.9 . . ?
C13 C14 C15 120.94(12) . . ?
C13 C14 H14 119.5 . . ?
C15 C14 H14 119.5 . . ?
C16 C15 C14 121.13(11) . . ?
C16 C15 C10 119.78(10) . . ?
C14 C15 C10 119.09(11) . . ?
C15 C16 C17 121.67(10) . . ?
C15 C16 H16 119.2 . . ?
C17 C16 H16 119.2 . . ?
C16 C17 C18 121.35(10) . . ?
C16 C17 C22 119.48(10) . . ?
C18 C17 C22 119.15(10) . . ?
C19 C18 C17 120.97(12) . . ?
C19 C18 H18 119.5 . . ?
C17 C18 H18 119.5 . . ?
C18 C19 C20 120.07(12) . . ?
C18 C19 H19 120.0 . . ?
C20 C19 H19 120.0 . . ?
C21 C20 C19 121.04(12) . . ?
C21 C20 H20 119.5 . . ?
C19 C20 H20 119.5 . . ?
C20 C21 C22 120.99(12) . . ?
C20 C21 H21 119.5 . . ?
C22 C21 H21 119.5 . . ?
C9 C22 C21 122.74(10) . . ?
C9 C22 C17 119.45(10) . . ?
C21 C22 C17 117.78(11) . . ?

loop_
_geom_bond_atom_site_label_1
_geom_bond_atom_site_label_2
_geom_bond_distance
_geom_bond_site_symmetry_2
_geom_bond_publ_flag
N1 C2 1.3275(17) . ?
N1 C1 1.3402(15) . ?
N2 C7 1.1399(16) . ?
C1 C5 1.3926(16) . ?
C1 H1 0.9400 . ?
C2 C3 1.3764(19) . ?
C2 H2 0.9400 . ?
C3 C4 1.3812(17) . ?
C3 H3 0.9400 . ?
C4 C5 1.3839(16) . ?
C4 H4 0.9400 . ?
C5 C6 1.4846(14) . ?
C6 C8 1.3438(16) . ?
C6 C7 1.4435(15) . ?
C8 C9 1.4790(14) . ?
C8 H8 0.9400 . ?
C9 C22 1.4143(16) . ?
C9 C10 1.4152(15) . ?
C10 C11 1.4289(16) . ?
C10 C15 1.4379(15) . ?
C11 C12 1.3644(18) . ?
C11 H11 0.9400 . ?
C12 C13 1.419(2) . ?
C12 H12 0.9400 . ?
C13 C14 1.352(2) . ?
C13 H13 0.9400 . ?
C14 C15 1.4301(16) . ?
C14 H14 0.9400 . ?
C15 C16 1.3902(16) . ?
C16 C17 1.3933(16) . ?
C16 H16 0.9400 . ?
C17 C18 1.4281(16) . ?
C17 C22 1.4365(15) . ?
C18 C19 1.3546(19) . ?
C18 H18 0.9400 . ?
C19 C20 1.419(2) . ?
C19 H19 0.9400 . ?
C20 C21 1.3591(19) . ?
C20 H20 0.9400 . ?
C21 C22 1.4293(16) . ?
C21 H21 0.9400 . ?

loop_
_geom_torsion_atom_site_label_1
_geom_torsion_atom_site_label_2
_geom_torsion_atom_site_label_3
_geom_torsion_atom_site_label_4
_geom_torsion
_geom_torsion_site_symmetry_1
_geom_torsion_site_symmetry_2
_geom_torsion_site_symmetry_3
_geom_torsion_site_symmetry_4
_geom_torsion_publ_flag
C2 N1 C1 C5 0.6(2) . . . . ?
C1 N1 C2 C3 0.2(2) . . . . ?
N1 C2 C3 C4 -0.5(2) . . . . ?
C2 C3 C4 C5 -0.1(2) . . . . ?
C3 C4 C5 C1 0.8(2) . . . . ?
C3 C4 C5 C6 179.97(13) . . . . ?
N1 C1 C5 C4 -1.07(19) . . . . ?
N1 C1 C5 C6 179.74(12) . . . . ?
C4 C5 C6 C8 21.32(18) . . . . ?
C1 C5 C6 C8 -159.52(12) . . . . ?
C4 C5 C6 C7 -160.73(12) . . . . ?
C1 C5 C6 C7 18.43(16) . . . . ?
C7 C6 C8 C9 3.70(18) . . . . ?
C5 C6 C8 C9 -178.41(10) . . . . ?
C6 C8 C9 C22 -120.30(13) . . . . ?
C6 C8 C9 C10 61.18(16) . . . . ?
C22 C9 C10 C11 -174.24(10) . . . . ?
C8 C9 C10 C11 4.26(16) . . . . ?
C22 C9 C10 C15 3.22(15) . . . . ?
C8 C9 C10 C15 -178.29(9) . . . . ?
C9 C10 C11 C12 178.63(12) . . . . ?
C15 C10 C11 C12 1.15(18) . . . . ?
C10 C11 C12 C13 0.5(2) . . . . ?
C11 C12 C13 C14 -1.1(2) . . . . ?
C12 C13 C14 C15 -0.1(2) . . . . ?
C13 C14 C15 C16 -177.81(11) . . . . ?
C13 C14 C15 C10 1.71(18) . . . . ?
C9 C10 C15 C16 -0.26(15) . . . . ?
C11 C10 C15 C16 177.32(10) . . . . ?
C9 C10 C15 C14 -179.79(10) . . . . ?
C11 C10 C15 C14 -2.21(15) . . . . ?
C14 C15 C16 C17 177.03(10) . . . . ?
C10 C15 C16 C17 -2.48(16) . . . . ?
C15 C16 C17 C18 -179.40(10) . . . . ?
C15 C16 C17 C22 2.24(16) . . . . ?
C16 C17 C18 C19 -178.77(12) . . . . ?
C22 C17 C18 C19 -0.39(18) . . . . ?
C17 C18 C19 C20 0.0(2) . . . . ?
C18 C19 C20 C21 0.2(2) . . . . ?
C19 C20 C21 C22 -0.2(2) . . . . ?
C10 C9 C22 C21 178.51(10) . . . . ?
C8 C9 C22 C21 -0.02(16) . . . . ?
C10 C9 C22 C17 -3.47(16) . . . . ?
C8 C9 C22 C17 178.00(9) . . . . ?
C20 C21 C22 C9 177.85(12) . . . . ?
C20 C21 C22 C17 -0.21(19) . . . . ?
C16 C17 C22 C9 0.76(16) . . . . ?
C18 C17 C22 C9 -177.65(10) . . . . ?
C16 C17 C22 C21 178.88(10) . . . . ?
C18 C17 C22 C21 0.47(16) . . . . ?
